data_9015697
loop_
_publ_author_name
'Averbuch-Pouchot M'

_publ_section_title
;
 Hydrogen bonding in (N H4) (H S O4) (N H4) (H2 P O4)
 _cod_database_code 1008248
;
_journal_name_full 'Materials Research Bulletin'
_journal_page_first 407
_journal_page_last 411
_journal_paper_doi 10.1016/0025-5408(81)90008-8
_journal_volume 16
_journal_year 1981
_chemical_formula_sum 'H5.5 N O4 P0.5 S0.5'
_space_group_IT_number 14
_symmetry_space_group_name_Hall '-P 2yn'
_symmetry_space_group_name_H-M 'P 1 21/n 1'
_cell_angle_alpha 90
_cell_angle_beta 101.32
_cell_angle_gamma 90
_cell_length_a 7.723
_cell_length_b 7.540
_cell_length_c 7.482
_cell_formula_units_Z 4
_cell_volume 427.212
_database_code_amcsd 0016170
_exptl_crystal_density_diffrn 1.789
_cod_duplicate_entry 1008248
_cod_original_formula_sum '(S.5 P.5) O4 N H5.5'
_cod_database_code 9015697
_amcsd_formula_title 'H11 N2 O8 P S'

loop_
_space_group_symop_operation_xyz
x,y,z
1/2+x,1/2-y,1/2+z
1/2-x,1/2+y,1/2-z
-x,-y,-z

loop_
_atom_site_label
_atom_site_fract_x
_atom_site_fract_y
_atom_site_fract_z
_atom_site_occupancy
S1 0.25060 0.18120 0.10310 0.50000
P1 0.25060 0.18120 0.10310 0.50000
O1 0.33170 0.30490 0.99030 1.00000
O2 0.15990 0.02990 0.98820 1.00000
O3 0.11360 0.26990 0.19290 1.00000
O4 0.39300 0.10310 0.25050 1.00000
N1 0.21280 0.17330 0.60600 1.00000
H1 0.22400 0.05600 0.58300 1.00000
H2 0.10200 0.20300 0.55700 1.00000
H3 0.26300 0.23100 0.54500 1.00000
H4 0.24700 0.19300 0.75200 1.00000
H5 0.42900 0.51900 0.50200 0.50000
H6 0.11300 0.43800 0.22400 1.00000

loop_
_cod_related_entry_id
_cod_related_entry_database
_cod_related_entry_code
1 AMCSD 0016170
